data_2217855
loop_
_publ_author_name
'Navarro, Maribel'
'Corona, Oscar A.'
'Gonz\'alez, Teresa'
'Capparelli, Mario V.'

_publ_section_title
;
 (2,2'-Bipyridine)bis(triphenylphosphine)copper(I) nitrate chloroform
 solvate hemihydrate
;
_journal_coeditor_code BG2166
_journal_issue 4
_journal_name_full 'Acta Crystallographica Section E'
_journal_page_first m533
_journal_page_last m534
_journal_paper_doi 10.1107/S1600536808006260
_journal_volume 64
_journal_year 2008
_chemical_formula_iupac '[Cu (C10 H8 N2) (C18 H15 P)2] N O3, C H Cl3, 0.5H2 O'
_chemical_formula_moiety 'C46 H38 Cu N2 P2 +, N O3 -, C H Cl3, 0.5(H2 O)'
_chemical_formula_sum 'C47 H40 Cl3 Cu N3 O3.5 P2'
_chemical_formula_weight 934.65
_chemical_name_systematic
;
(2,2'-Bipyridine)bis(triphenylphosphine)copper(I) nitrate
chloroform solvate hemihydrate
;
_space_group_IT_number 2
_symmetry_cell_setting triclinic
_symmetry_space_group_name_Hall '-P 1'
_symmetry_space_group_name_H-M 'P -1'
_atom_sites_solution_hydrogens geom
_atom_sites_solution_primary direct
_atom_sites_solution_secondary difmap
_cell_angle_alpha 99.100(5)
_cell_angle_beta 99.279(4)
_cell_angle_gamma 101.229(5)
_cell_formula_units_Z 2
_cell_length_a 10.754(2)
_cell_length_b 12.672(3)
_cell_length_c 17.464(4)
_cell_measurement_reflns_used 15269
_cell_measurement_temperature 296(2)
_cell_measurement_theta_max 28.02
_cell_measurement_theta_min 1.67
_cell_volume 2259.2(9)
_computing_cell_refinement 'CrystalClear (Rigaku/MSC, 2005)'
_computing_data_collection 'CrystalClear (Rigaku/MSC, 2005)'
_computing_data_reduction 'CrystalClear (Rigaku/MSC, 2005)'
_computing_molecular_graphics 'ORTEP-3 (Farrugia, 1997)'
_computing_publication_material 'WinGX (Farrugia, 1999)'
_computing_structure_refinement 'SHELXL97 (Sheldrick, 2008)'
_computing_structure_solution 'SHELXS97 (Sheldrick, 2008)'
_diffrn_ambient_temperature 296(2)
_diffrn_detector_area_resol_mean 14.63
_diffrn_measured_fraction_theta_full 0.974
_diffrn_measured_fraction_theta_max 0.785
_diffrn_measurement_device 'Mercury (2x2 bin mode)'
_diffrn_measurement_device_type 'Rigaku AFC7S Mercury'
_diffrn_measurement_method \w
_diffrn_radiation_monochromator graphite
_diffrn_radiation_source 'fine-focus sealed tube'
_diffrn_radiation_type MoK\a
_diffrn_radiation_wavelength 0.71070
_diffrn_reflns_av_R_equivalents 0.0314
_diffrn_reflns_av_sigmaI/netI 0.0410
_diffrn_reflns_limit_h_max 13
_diffrn_reflns_limit_h_min -13
_diffrn_reflns_limit_k_max 15
_diffrn_reflns_limit_k_min -16
_diffrn_reflns_limit_l_max 21
_diffrn_reflns_limit_l_min -21
_diffrn_reflns_number 25842
_diffrn_reflns_theta_full 25.00
_diffrn_reflns_theta_max 28.02
_diffrn_reflns_theta_min 1.20
_diffrn_standards_decay_% <1.0
_exptl_absorpt_coefficient_mu 0.776
_exptl_absorpt_correction_T_max 0.733
_exptl_absorpt_correction_T_min 0.584
_exptl_absorpt_correction_type multi-scan
_exptl_absorpt_process_details '(CrystalClear; Rigaku/MSC, 2005)'
_exptl_crystal_colour green
_exptl_crystal_density_diffrn 1.374
_exptl_crystal_density_method 'not measured'
_exptl_crystal_description irregular
_exptl_crystal_F_000 962
_exptl_crystal_size_max 0.56
_exptl_crystal_size_mid 0.51
_exptl_crystal_size_min 0.40
_refine_diff_density_max 0.494
_refine_diff_density_min -0.525
_refine_ls_extinction_method none
_refine_ls_goodness_of_fit_ref 1.062
_refine_ls_hydrogen_treatment constr
_refine_ls_matrix_type full
_refine_ls_number_parameters 549
_refine_ls_number_reflns 8576
_refine_ls_number_restraints 20
_refine_ls_restrained_S_all 1.069
_refine_ls_R_factor_all 0.0689
_refine_ls_R_factor_gt 0.0507
_refine_ls_shift/su_max 0.001
_refine_ls_shift/su_mean 0.001
_refine_ls_structure_factor_coef Fsqd
_refine_ls_weighting_details 'calc w=1/[\s^2^(Fo^2^)+(0.0572P)^2^+1.3813P] where P=(Fo^2^+2Fc^2^)/3'
_refine_ls_weighting_scheme calc
_refine_ls_wR_factor_gt 0.1210
_refine_ls_wR_factor_ref 0.1360
_reflns_number_gt 6719
_reflns_number_total 8576
_reflns_threshold_expression I>2\s(I)
_cod_data_source_file bg2166.cif
_cod_data_source_block I
_cod_original_cell_volume 2259.4(9)
_cod_database_code 2217855
_cod_database_fobs_code 2217855

loop_
_symmetry_equiv_pos_as_xyz
'x, y, z'
'-x, -y, -z'

loop_
_atom_site_type_symbol
_atom_site_label
_atom_site_fract_x
_atom_site_fract_y
_atom_site_fract_z
_atom_site_U_iso_or_equiv
_atom_site_adp_type
_atom_site_calc_flag
_atom_site_refinement_flags
_atom_site_occupancy
_atom_site_disorder_assembly
_atom_site_disorder_group
Cu Cu1 0.56159(3) 0.26669(3) 0.22887(2) 0.04336(12) Uani d U 1 . .
P P1 0.40007(8) 0.34553(6) 0.18315(5) 0.04467(19) Uani d U 1 . .
P P2 0.61841(7) 0.24899(6) 0.35575(4) 0.04036(18) Uani d U 1 . .
N N1 0.5630(3) 0.1260(2) 0.15089(15) 0.0517(6) Uani d . 1 . .
C C2 0.4854(4) 0.0263(3) 0.1418(2) 0.0661(10) Uani d . 1 . .
H H2 0.4128 0.0195 0.1648 0.079 Uiso calc R 1 . .
C C3 0.5102(5) -0.0673(3) 0.0989(3) 0.0839(13) Uani d . 1 . .
H H3 0.4550 -0.1356 0.0934 0.101 Uiso calc R 1 . .
C C4 0.6161(6) -0.0569(4) 0.0654(3) 0.0951(15) Uani d . 1 . .
H H4 0.6346 -0.1187 0.0372 0.114 Uiso calc R 1 . .
C C5 0.6960(5) 0.0441(4) 0.0730(2) 0.0810(12) Uani d . 1 . .
H H5 0.7687 0.0517 0.0500 0.097 Uiso calc R 1 . .
C C6 0.6661(3) 0.1351(3) 0.11567(19) 0.0555(8) Uani d . 1 . .
C C7 0.7456(3) 0.2477(3) 0.12513(19) 0.0549(8) Uani d . 1 . .
C C8 0.8316(4) 0.2757(4) 0.0758(2) 0.0813(12) Uani d . 1 . .
H H8 0.8441 0.2222 0.0367 0.098 Uiso calc R 1 . .
C C9 0.8968(4) 0.3815(5) 0.0854(3) 0.0913(14) Uani d . 1 . .
H H9 0.9547 0.4007 0.0531 0.110 Uiso calc R 1 . .
C C10 0.8769(4) 0.4593(4) 0.1426(3) 0.0830(13) Uani d . 1 . .
H H10 0.9203 0.5322 0.1495 0.100 Uiso calc R 1 . .
C C11 0.7911(3) 0.4281(3) 0.1902(2) 0.0625(9) Uani d . 1 . .
H H11 0.7791 0.4811 0.2299 0.075 Uiso calc R 1 . .
N N12 0.7239(2) 0.3238(2) 0.18134(15) 0.0496(6) Uani d . 1 . .
C C21 0.3703(3) 0.3373(3) 0.07633(18) 0.0506(7) Uani d . 1 . .
C C22 0.2493(4) 0.3103(3) 0.0274(2) 0.0727(10) Uani d . 1 . .
H H22 0.1753 0.2938 0.0484 0.087 Uiso calc R 1 . .
C C23 0.2388(5) 0.3081(4) -0.0532(2) 0.0900(14) Uani d . 1 . .
H H23 0.1573 0.2884 -0.0859 0.108 Uiso calc R 1 . .
C C24 0.3442(5) 0.3339(3) -0.0849(2) 0.0841(13) Uani d . 1 . .
H H24 0.3351 0.3340 -0.1387 0.101 Uiso calc R 1 . .
C C25 0.4636(5) 0.3597(3) -0.0381(2) 0.0769(11) Uani d . 1 . .
H H25 0.5364 0.3766 -0.0601 0.092 Uiso calc R 1 . .
C C26 0.4774(4) 0.3610(3) 0.0419(2) 0.0605(9) Uani d . 1 . .
H H26 0.5599 0.3780 0.0733 0.073 Uiso calc R 1 . .
C C31 0.2417(3) 0.2894(3) 0.20327(19) 0.0506(7) Uani d . 1 . .
C C32 0.1871(3) 0.1791(3) 0.1751(2) 0.0676(10) Uani d . 1 . .
H H32 0.2279 0.1370 0.1431 0.081 Uiso calc R 1 . .
C C33 0.0709(4) 0.1305(4) 0.1943(3) 0.0825(12) Uani d . 1 . .
H H33 0.0345 0.0563 0.1753 0.099 Uiso calc R 1 . .
C C34 0.0109(4) 0.1929(5) 0.2412(3) 0.0854(14) Uani d . 1 . .
H H34 -0.0662 0.1608 0.2544 0.103 Uiso calc R 1 . .
C C35 0.0637(4) 0.3019(4) 0.2687(3) 0.0831(13) Uani d . 1 . .
H H35 0.0221 0.3438 0.3001 0.100 Uiso calc R 1 . .
C C36 0.1787(3) 0.3507(3) 0.2502(2) 0.0633(9) Uani d . 1 . .
H H36 0.2140 0.4251 0.2694 0.076 Uiso calc R 1 . .
C C41 0.4297(3) 0.4929(2) 0.22167(19) 0.0509(7) Uani d . 1 . .
C C42 0.5256(4) 0.5401(3) 0.2877(2) 0.0698(10) Uani d . 1 . .
H H42 0.5735 0.4964 0.3119 0.084 Uiso calc R 1 . .
C C43 0.5515(5) 0.6512(4) 0.3184(3) 0.0949(15) Uani d . 1 . .
H H43 0.6155 0.6819 0.3633 0.114 Uiso calc R 1 . .
C C44 0.4819(5) 0.7157(4) 0.2822(3) 0.0934(14) Uani d . 1 . .
H H44 0.5004 0.7907 0.3022 0.112 Uiso calc R 1 . .
C C45 0.3853(5) 0.6713(3) 0.2168(3) 0.0797(12) Uani d . 1 . .
H H45 0.3376 0.7158 0.1934 0.096 Uiso calc R 1 . .
C C46 0.3594(4) 0.5600(3) 0.1862(2) 0.0618(9) Uani d . 1 . .
H H46 0.2947 0.5298 0.1417 0.074 Uiso calc R 1 . .
C C51 0.4918(3) 0.1884(2) 0.40385(17) 0.0422(6) Uani d . 1 . .
C C52 0.3641(3) 0.1788(3) 0.3692(2) 0.0585(9) Uani d . 1 . .
H H52 0.3439 0.2004 0.3211 0.070 Uiso calc R 1 . .
C C53 0.2666(4) 0.1371(4) 0.4059(3) 0.0776(12) Uani d . 1 . .
H H53 0.1810 0.1313 0.3824 0.093 Uiso calc R 1 . .
C C54 0.2936(4) 0.1043(3) 0.4756(2) 0.0666(10) Uani d . 1 . .
H H54 0.2268 0.0769 0.4999 0.080 Uiso calc R 1 . .
C C55 0.4182(4) 0.1115(3) 0.5100(2) 0.0630(9) Uani d . 1 . .
H H55 0.4366 0.0882 0.5576 0.076 Uiso calc R 1 . .
C C56 0.5182(3) 0.1533(3) 0.4745(2) 0.0583(8) Uani d . 1 . .
H H56 0.6034 0.1578 0.4983 0.070 Uiso calc R 1 . .
C C61 0.6926(3) 0.3802(2) 0.42251(17) 0.0446(7) Uani d . 1 . .
C C62 0.8032(3) 0.4444(3) 0.4071(2) 0.0597(9) Uani d . 1 . .
H H62 0.8394 0.4181 0.3652 0.072 Uiso calc R 1 . .
C C63 0.8595(4) 0.5465(3) 0.4535(3) 0.0743(11) Uani d . 1 . .
H H63 0.9344 0.5877 0.4434 0.089 Uiso calc R 1 . .
C C64 0.8059(4) 0.5877(3) 0.5145(3) 0.0793(12) Uani d . 1 . .
H H64 0.8435 0.6570 0.5453 0.095 Uiso calc R 1 . .
C C65 0.6963(4) 0.5260(3) 0.5297(2) 0.0742(11) Uani d . 1 . .
H H65 0.6595 0.5539 0.5708 0.089 Uiso calc R 1 . .
C C66 0.6399(3) 0.4228(3) 0.4846(2) 0.0575(8) Uani d . 1 . .
H H66 0.5660 0.3817 0.4960 0.069 Uiso calc R 1 . .
C C71 0.7379(3) 0.1653(2) 0.37355(18) 0.0444(7) Uani d . 1 . .
C C72 0.7141(3) 0.0629(3) 0.3242(2) 0.0583(8) Uani d . 1 . .
H H72 0.6405 0.0402 0.2843 0.070 Uiso calc R 1 . .
C C73 0.7991(4) -0.0051(3) 0.3339(2) 0.0678(10) Uani d . 1 . .
H H73 0.7824 -0.0733 0.3005 0.081 Uiso calc R 1 . .
C C74 0.9088(3) 0.0279(3) 0.3931(2) 0.0657(10) Uani d . 1 . .
H H74 0.9666 -0.0173 0.3993 0.079 Uiso calc R 1 . .
C C75 0.9312(3) 0.1275(3) 0.4421(2) 0.0645(9) Uani d . 1 . .
H H75 1.0039 0.1494 0.4827 0.077 Uiso calc R 1 . .
C C76 0.8469(3) 0.1965(3) 0.4323(2) 0.0558(8) Uani d . 1 . .
H H76 0.8643 0.2646 0.4659 0.067 Uiso calc R 1 . .
C C1S -0.0946(4) 0.2653(3) 0.6980(3) 0.0822(12) Uani d . 1 A 1
H H1S -0.1093 0.2748 0.7524 0.099 Uiso calc R 1 A 1
Cl Cl1S 0.07297(19) 0.27094(17) 0.69940(16) 0.1137(7) Uani d P 0.911(6) A 1
Cl Cl2S -0.18878(19) 0.13990(18) 0.64402(13) 0.1167(7) Uani d P 0.911(6) A 1
Cl Cl3S -0.1396(2) 0.37078(17) 0.65417(17) 0.1141(9) Uani d P 0.911(6) A 1
Cl Cl1T 0.0416(19) 0.2325(18) 0.7246(11) 0.094(6) Uiso d P 0.089(6) A 2
Cl Cl2T -0.162(2) 0.191(3) 0.6233(15) 0.130(8) Uiso d P 0.089(6) A 2
Cl Cl3T -0.0968(14) 0.3998(12) 0.7051(13) 0.083(5) Uiso d P 0.089(6) A 2
N N1S 0.1383(10) 0.8269(6) 0.1199(3) 0.157(3) Uani d D 1 . .
O O1S 0.1002(5) 0.7275(5) 0.1184(3) 0.1440(16) Uani d D 1 . .
O O2S 0.0559(12) 0.8453(8) 0.0668(6) 0.146(5) Uiso d PD 0.505(14) . .
O O2S' 0.1575(9) 0.9082(8) 0.0846(5) 0.123(4) Uiso d PD 0.495(14) . .
O O3S 0.2184(9) 0.8712(7) 0.1718(6) 0.182(4) Uiso d PD 0.719(12) . .
O O3S' 0.0415(18) 0.8635(15) 0.1616(12) 0.162(9) Uiso d PD 0.281(12) . .
O O1W 0.9283(12) 0.9778(13) -0.0008(10) 0.240(6) Uiso d P 0.50 . .

loop_
_atom_site_aniso_label
_atom_site_aniso_U_11
_atom_site_aniso_U_22
_atom_site_aniso_U_33
_atom_site_aniso_U_12
_atom_site_aniso_U_13
_atom_site_aniso_U_23
Cu1 0.0457(2) 0.0458(2) 0.0419(2) 0.01544(16) 0.01346(16) 0.00713(15)
P1 0.0477(4) 0.0513(4) 0.0405(4) 0.0202(3) 0.0129(3) 0.0096(3)
P2 0.0363(4) 0.0465(4) 0.0409(4) 0.0123(3) 0.0109(3) 0.0093(3)
N1 0.0652(17) 0.0463(14) 0.0434(15) 0.0186(13) 0.0071(13) 0.0042(11)
C2 0.080(2) 0.052(2) 0.059(2) 0.0102(18) 0.0028(19) 0.0029(16)
C3 0.116(4) 0.049(2) 0.074(3) 0.016(2) -0.004(3) 0.0004(18)
C4 0.136(4) 0.068(3) 0.084(3) 0.048(3) 0.018(3) -0.006(2)
C5 0.109(3) 0.081(3) 0.065(3) 0.052(3) 0.027(2) 0.003(2)
C6 0.070(2) 0.062(2) 0.0399(18) 0.0328(17) 0.0117(16) 0.0060(14)
C7 0.0579(19) 0.070(2) 0.0459(19) 0.0287(17) 0.0176(15) 0.0137(15)
C8 0.089(3) 0.107(3) 0.067(3) 0.040(3) 0.042(2) 0.022(2)
C9 0.082(3) 0.117(4) 0.090(3) 0.019(3) 0.045(3) 0.041(3)
C10 0.073(3) 0.085(3) 0.097(3) 0.005(2) 0.026(2) 0.044(3)
C11 0.059(2) 0.059(2) 0.069(2) 0.0074(17) 0.0163(18) 0.0153(17)
N12 0.0491(14) 0.0550(15) 0.0500(16) 0.0185(12) 0.0147(12) 0.0125(12)
C21 0.062(2) 0.0529(17) 0.0414(18) 0.0228(15) 0.0111(15) 0.0106(13)
C22 0.068(2) 0.101(3) 0.057(2) 0.035(2) 0.0095(19) 0.023(2)
C23 0.095(3) 0.121(4) 0.052(3) 0.034(3) -0.010(2) 0.021(2)
C24 0.128(4) 0.083(3) 0.049(2) 0.035(3) 0.015(3) 0.022(2)
C25 0.105(3) 0.077(3) 0.059(2) 0.023(2) 0.031(2) 0.027(2)
C26 0.071(2) 0.067(2) 0.049(2) 0.0191(18) 0.0166(17) 0.0155(16)
C31 0.0467(17) 0.063(2) 0.0479(19) 0.0194(15) 0.0093(14) 0.0190(15)
C32 0.058(2) 0.078(3) 0.066(2) 0.0139(19) 0.0105(18) 0.0127(19)
C33 0.063(2) 0.086(3) 0.091(3) -0.003(2) 0.005(2) 0.031(2)
C34 0.053(2) 0.132(4) 0.084(3) 0.020(3) 0.021(2) 0.051(3)
C35 0.071(3) 0.123(4) 0.080(3) 0.044(3) 0.037(2) 0.042(3)
C36 0.061(2) 0.080(2) 0.063(2) 0.0306(19) 0.0269(18) 0.0231(18)
C41 0.0577(19) 0.0502(17) 0.0527(19) 0.0214(15) 0.0208(15) 0.0117(14)
C42 0.079(3) 0.060(2) 0.066(2) 0.0253(19) 0.006(2) -0.0021(18)
C43 0.106(4) 0.073(3) 0.090(3) 0.025(3) 0.001(3) -0.015(2)
C44 0.124(4) 0.058(2) 0.098(4) 0.025(3) 0.036(3) -0.002(2)
C45 0.110(3) 0.066(2) 0.091(3) 0.045(2) 0.053(3) 0.031(2)
C46 0.072(2) 0.063(2) 0.063(2) 0.0302(18) 0.0256(18) 0.0188(17)
C51 0.0431(15) 0.0408(15) 0.0455(17) 0.0129(12) 0.0112(13) 0.0100(12)
C52 0.0426(17) 0.075(2) 0.063(2) 0.0106(16) 0.0104(15) 0.0297(18)
C53 0.0441(19) 0.102(3) 0.095(3) 0.010(2) 0.022(2) 0.043(3)
C54 0.061(2) 0.067(2) 0.081(3) 0.0106(18) 0.035(2) 0.0257(19)
C55 0.077(3) 0.066(2) 0.054(2) 0.0147(19) 0.0265(19) 0.0225(17)
C56 0.0505(18) 0.075(2) 0.053(2) 0.0146(17) 0.0109(15) 0.0230(17)
C61 0.0445(16) 0.0490(16) 0.0411(16) 0.0137(13) 0.0068(13) 0.0091(13)
C62 0.0518(19) 0.064(2) 0.059(2) 0.0031(16) 0.0134(16) 0.0092(16)
C63 0.065(2) 0.064(2) 0.081(3) -0.0072(19) 0.009(2) 0.009(2)
C64 0.083(3) 0.056(2) 0.082(3) 0.003(2) 0.001(2) -0.003(2)
C65 0.081(3) 0.065(2) 0.071(3) 0.022(2) 0.016(2) -0.0115(19)
C66 0.0544(19) 0.0541(18) 0.063(2) 0.0131(15) 0.0170(16) 0.0014(15)
C71 0.0399(15) 0.0529(17) 0.0478(18) 0.0174(13) 0.0156(13) 0.0164(13)
C72 0.0558(19) 0.0559(19) 0.065(2) 0.0204(16) 0.0077(17) 0.0125(16)
C73 0.079(3) 0.056(2) 0.078(3) 0.0294(19) 0.022(2) 0.0162(18)
C74 0.055(2) 0.071(2) 0.093(3) 0.0326(18) 0.030(2) 0.041(2)
C75 0.0427(18) 0.080(3) 0.079(3) 0.0223(17) 0.0105(17) 0.030(2)
C76 0.0440(17) 0.064(2) 0.061(2) 0.0180(15) 0.0082(15) 0.0113(16)
C1S 0.106(3) 0.072(3) 0.070(3) 0.032(2) 0.015(2) 0.008(2)
Cl1S 0.1039(12) 0.0881(11) 0.1527(17) 0.0357(9) 0.0224(11) 0.0201(11)
Cl2S 0.1263(13) 0.0855(12) 0.1194(14) 0.0151(10) 0.0038(10) -0.0035(10)
Cl3S 0.1557(17) 0.1091(12) 0.123(2) 0.0812(12) 0.0695(16) 0.0501(12)
N1S 0.281(9) 0.163(6) 0.063(3) 0.120(6) 0.025(5) 0.049(4)
O1S 0.138(4) 0.184(5) 0.110(3) 0.059(4) 0.013(3) 0.012(3)

loop_
_atom_type_symbol
_atom_type_description
_atom_type_scat_dispersion_real
_atom_type_scat_dispersion_imag
_atom_type_scat_source
C C 0.0033 0.0016 'Intl Tables Vol C Tables 4.2.6.8 and 6.1.1.4'
H H 0.0000 0.0000 'Intl Tables Vol C Tables 4.2.6.8 and 6.1.1.4'
N N 0.0061 0.0033 'Intl Tables Vol C Tables 4.2.6.8 and 6.1.1.4'
O O 0.0106 0.0060 'Intl Tables Vol C Tables 4.2.6.8 and 6.1.1.4'
P P 0.1023 0.0942 'Intl Tables Vol C Tables 4.2.6.8 and 6.1.1.4'
Cl Cl 0.1484 0.1585 'Intl Tables Vol C Tables 4.2.6.8 and 6.1.1.4'
Cu Cu 0.3201 1.2651 'Intl Tables Vol C Tables 4.2.6.8 and 6.1.1.4'

loop_
_geom_angle_atom_site_label_1
_geom_angle_atom_site_label_2
_geom_angle_atom_site_label_3
_geom_angle
_geom_angle_publ_flag
N1 Cu1 N12 79.71(10) y
N1 Cu1 P2 111.18(8) y
N12 Cu1 P2 111.86(7) y
N1 Cu1 P1 111.46(8) y
N12 Cu1 P1 108.68(7) y
P2 Cu1 P1 124.89(3) y
C21 P1 C31 104.14(15) ?
C21 P1 C41 102.77(14) ?
C31 P1 C41 104.43(15) ?
C21 P1 Cu1 114.07(11) ?
C31 P1 Cu1 115.68(10) ?
C41 P1 Cu1 114.29(11) ?
C51 P2 C61 103.12(13) ?
C51 P2 C71 101.93(13) ?
C61 P2 C71 103.69(14) ?
C51 P2 Cu1 118.06(10) ?
C61 P2 Cu1 112.74(10) ?
C71 P2 Cu1 115.48(10) ?
C2 N1 C6 118.3(3) ?
C2 N1 Cu1 127.0(2) ?
C6 N1 Cu1 113.9(2) ?
N1 C2 C3 122.1(4) ?
N1 C2 H2 118.9 ?
C3 C2 H2 118.9 ?
C4 C3 C2 118.7(4) ?
C4 C3 H3 120.6 ?
C2 C3 H3 120.6 ?
C3 C4 C5 120.3(4) ?
C3 C4 H4 119.8 ?
C5 C4 H4 119.8 ?
C4 C5 C6 118.7(4) ?
C4 C5 H5 120.7 ?
C6 C5 H5 120.7 ?
N1 C6 C5 121.8(3) ?
N1 C6 C7 116.0(3) ?
C5 C6 C7 122.2(3) ?
N12 C7 C8 121.4(3) ?
N12 C7 C6 115.8(3) ?
C8 C7 C6 122.7(3) ?
C9 C8 C7 119.6(4) ?
C9 C8 H8 120.2 ?
C7 C8 H8 120.2 ?
C8 C9 C10 119.7(4) ?
C8 C9 H9 120.1 ?
C10 C9 H9 120.1 ?
C9 C10 C11 118.8(4) ?
C9 C10 H10 120.6 ?
C11 C10 H10 120.6 ?
N12 C11 C10 122.7(4) ?
N12 C11 H11 118.6 ?
C10 C11 H11 118.6 ?
C7 N12 C11 117.7(3) ?
C7 N12 Cu1 113.2(2) ?
C11 N12 Cu1 128.0(2) ?
C22 C21 C26 117.8(3) ?
C22 C21 P1 125.0(3) ?
C26 C21 P1 117.2(3) ?
C21 C22 C23 119.7(4) ?
C21 C22 H22 120.1 ?
C23 C22 H22 120.1 ?
C24 C23 C22 121.3(4) ?
C24 C23 H23 119.3 ?
C22 C23 H23 119.3 ?
C23 C24 C25 119.8(4) ?
C23 C24 H24 120.1 ?
C25 C24 H24 120.1 ?
C24 C25 C26 120.3(4) ?
C24 C25 H25 119.9 ?
C26 C25 H25 119.9 ?
C25 C26 C21 121.0(4) ?
C25 C26 H26 119.5 ?
C21 C26 H26 119.5 ?
C32 C31 C36 118.8(3) ?
C32 C31 P1 118.3(3) ?
C36 C31 P1 122.7(3) ?
C31 C32 C33 120.4(4) ?
C31 C32 H32 119.8 ?
C33 C32 H32 119.8 ?
C34 C33 C32 119.6(4) ?
C34 C33 H33 120.2 ?
C32 C33 H33 120.2 ?
C35 C34 C33 120.2(4) ?
C35 C34 H34 119.9 ?
C33 C34 H34 119.9 ?
C34 C35 C36 120.6(4) ?
C34 C35 H35 119.7 ?
C36 C35 H35 119.7 ?
C35 C36 C31 120.4(4) ?
C35 C36 H36 119.8 ?
C31 C36 H36 119.8 ?
C42 C41 C46 118.5(3) ?
C42 C41 P1 119.2(3) ?
C46 C41 P1 122.2(3) ?
C43 C42 C41 121.0(4) ?
C43 C42 H42 119.5 ?
C41 C42 H42 119.5 ?
C44 C43 C42 119.4(4) ?
C44 C43 H43 120.3 ?
C42 C43 H43 120.3 ?
C43 C44 C45 121.1(4) ?
C43 C44 H44 119.5 ?
C45 C44 H44 119.5 ?
C44 C45 C46 119.4(4) ?
C44 C45 H45 120.3 ?
C46 C45 H45 120.3 ?
C45 C46 C41 120.5(4) ?
C45 C46 H46 119.7 ?
C41 C46 H46 119.7 ?
C52 C51 C56 118.5(3) ?
C52 C51 P2 118.9(2) ?
C56 C51 P2 122.6(2) ?
C53 C52 C51 120.0(3) ?
C53 C52 H52 120.0 ?
C51 C52 H52 120.0 ?
C54 C53 C52 121.0(4) ?
C54 C53 H53 119.5 ?
C52 C53 H53 119.5 ?
C53 C54 C55 119.9(3) ?
C53 C54 H54 120.0 ?
C55 C54 H54 120.0 ?
C54 C55 C56 120.3(3) ?
C54 C55 H55 119.8 ?
C56 C55 H55 119.8 ?
C51 C56 C55 120.2(3) ?
C51 C56 H56 119.9 ?
C55 C56 H56 119.9 ?
C66 C61 C62 118.1(3) ?
C66 C61 P2 123.4(2) ?
C62 C61 P2 118.4(2) ?
C63 C62 C61 120.7(3) ?
C63 C62 H62 119.7 ?
C61 C62 H62 119.7 ?
C64 C63 C62 120.5(4) ?
C64 C63 H63 119.7 ?
C62 C63 H63 119.7 ?
C65 C64 C63 119.4(3) ?
C65 C64 H64 120.3 ?
C63 C64 H64 120.3 ?
C64 C65 C66 120.8(4) ?
C64 C65 H65 119.6 ?
C66 C65 H65 119.6 ?
C65 C66 C61 120.5(3) ?
C65 C66 H66 119.8 ?
C61 C66 H66 119.8 ?
C76 C71 C72 118.5(3) ?
C76 C71 P2 124.5(2) ?
C72 C71 P2 117.0(2) ?
C73 C72 C71 120.5(3) ?
C73 C72 H72 119.7 ?
C71 C72 H72 119.7 ?
C72 C73 C74 120.2(4) ?
C72 C73 H73 119.9 ?
C74 C73 H73 119.9 ?
C75 C74 C73 119.3(3) ?
C75 C74 H74 120.3 ?
C73 C74 H74 120.3 ?
C74 C75 C76 120.8(3) ?
C74 C75 H75 119.6 ?
C76 C75 H75 119.6 ?
C71 C76 C75 120.7(3) ?
C71 C76 H76 119.7 ?
C75 C76 H76 119.7 ?
Cl2S C1S Cl1S 110.6(2) ?
Cl2S C1S Cl3S 109.0(3) ?
Cl3S C1S Cl1S 109.3(3) ?
Cl1S C1S H1S 109.3 ?
Cl2S C1S H1S 109.3 ?
Cl3S C1S H1S 109.3 ?
Cl2t C1S Cl1t 107.6(12) ?
Cl2t C1S Cl3t 117.1(11) ?
Cl3t C1S Cl1t 118.8(9) ?
Cl1t C1S H1S 91.7 ?
Cl2t C1S H1S 134.5 ?
Cl3t C1S H1S 85.6 ?
O3S N1S O1S 114.4(7) ?
O3S N1S O2S 141.2(10) ?
O1S N1S O2S 103.1(9) ?
O1S N1S O2S' 151.1(7) ?
O1S N1S O3S' 96.4(10) ?
O2S' N1S O3S' 96.0(9) ?

loop_
_geom_bond_atom_site_label_1
_geom_bond_atom_site_label_2
_geom_bond_distance
_geom_bond_publ_flag
Cu1 N1 2.070(2) y
Cu1 N12 2.103(3) y
Cu1 P2 2.2600(9) y
Cu1 P1 2.2659(9) y
P1 C21 1.824(3) ?
P1 C31 1.825(3) ?
P1 C41 1.828(3) ?
P2 C51 1.821(3) ?
P2 C61 1.825(3) ?
P2 C71 1.839(3) ?
N1 C2 1.341(4) ?
N1 C6 1.347(4) ?
C2 C3 1.395(5) ?
C2 H2 0.9300 ?
C3 C4 1.356(7) ?
C3 H3 0.9300 ?
C4 C5 1.370(6) ?
C4 H4 0.9300 ?
C5 C6 1.393(5) ?
C5 H5 0.9300 ?
C6 C7 1.483(5) ?
C7 N12 1.345(4) ?
C7 C8 1.396(5) ?
C8 C9 1.357(6) ?
C8 H8 0.9300 ?
C9 C10 1.362(7) ?
C9 H9 0.9300 ?
C10 C11 1.382(5) ?
C10 H10 0.9300 ?
C11 N12 1.349(4) ?
C11 H11 0.9300 ?
C21 C22 1.384(5) ?
C21 C26 1.388(5) ?
C22 C23 1.389(5) ?
C22 H22 0.9300 ?
C23 C24 1.347(6) ?
C23 H23 0.9300 ?
C24 C25 1.355(6) ?
C24 H24 0.9300 ?
C25 C26 1.378(5) ?
C25 H25 0.9300 ?
C26 H26 0.9300 ?
C31 C32 1.382(5) ?
C31 C36 1.384(5) ?
C32 C33 1.398(5) ?
C32 H32 0.9300 ?
C33 C34 1.371(6) ?
C33 H33 0.9300 ?
C34 C35 1.363(6) ?
C34 H34 0.9300 ?
C35 C36 1.382(5) ?
C35 H35 0.9300 ?
C36 H36 0.9300 ?
C41 C42 1.382(5) ?
C41 C46 1.394(5) ?
C42 C43 1.381(5) ?
C42 H42 0.9300 ?
C43 C44 1.370(7) ?
C43 H43 0.9300 ?
C44 C45 1.373(6) ?
C44 H44 0.9300 ?
C45 C46 1.383(5) ?
C45 H45 0.9300 ?
C46 H46 0.9300 ?
C51 C52 1.382(4) ?
C51 C56 1.382(4) ?
C52 C53 1.377(5) ?
C52 H52 0.9300 ?
C53 C54 1.353(5) ?
C53 H53 0.9300 ?
C54 C55 1.357(5) ?
C54 H54 0.9300 ?
C55 C56 1.385(5) ?
C55 H55 0.9300 ?
C56 H56 0.9300 ?
C61 C66 1.386(4) ?
C61 C62 1.394(4) ?
C62 C63 1.379(5) ?
C62 H62 0.9300 ?
C63 C64 1.371(6) ?
C63 H63 0.9300 ?
C64 C65 1.370(6) ?
C64 H64 0.9300 ?
C65 C66 1.382(5) ?
C65 H65 0.9300 ?
C66 H66 0.9300 ?
C71 C76 1.373(4) ?
C71 C72 1.392(4) ?
C72 C73 1.382(5) ?
C72 H72 0.9300 ?
C73 C74 1.383(5) ?
C73 H73 0.9300 ?
C74 C75 1.363(5) ?
C74 H74 0.9300 ?
C75 C76 1.386(5) ?
C75 H75 0.9300 ?
C76 H76 0.9300 ?
C1S H1S 0.9800 ?
C1S Cl1S 1.786(5) ?
C1S Cl2S 1.741(4) ?
C1S Cl3S 1.750(4) ?
C1S Cl1t 1.617(19) ?
C1S Cl2t 1.47(3) ?
C1S Cl3t 1.694(15) ?
N1S O3S 1.131(10) ?
N1S O1S 1.241(8) ?
N1S O2S 1.259(12) ?
N1S O2S' 1.282(10) ?
N1S O3S' 1.47(2) ?

loop_
_geom_hbond_atom_site_label_D
_geom_hbond_atom_site_label_H
_geom_hbond_atom_site_label_A
_geom_hbond_site_symmetry_A
_geom_hbond_distance_DH
_geom_hbond_distance_HA
_geom_hbond_distance_DA
_geom_hbond_angle_DHA
_geom_hbond_publ_flag
C2 H2 O3S 1_545 0.93 2.56 3.317(9) 139.1 y
C5 H5 O1W 1_545 0.93 2.34 3.182(15) 150.6 y
C8 H8 O2S 2_665 0.93 2.38 3.242(11) 154.7 y
C45 H45 O3S . 0.93 2.59 3.493(10) 162.6 y
C1S H1S O1S 2_566 0.98 2.25 3.204(7) 164.6 y
O1W ? O2S 1_656 ? ? 2.663(19) ? y
O1W ? O2S 2_675 ? ? 2.667(19) ? y

loop_
_geom_torsion_atom_site_label_1
_geom_torsion_atom_site_label_2
_geom_torsion_atom_site_label_3
_geom_torsion_atom_site_label_4
_geom_torsion
_geom_torsion_publ_flag
N1 Cu1 P1 C21 -37.02(14) ?
N12 Cu1 P1 C21 48.98(14) ?
P2 Cu1 P1 C21 -175.39(11) ?
N1 Cu1 P1 C31 83.75(15) ?
N12 Cu1 P1 C31 169.75(14) ?
P2 Cu1 P1 C31 -54.62(13) ?
N1 Cu1 P1 C41 -154.89(14) ?
N12 Cu1 P1 C41 -68.88(14) ?
P2 Cu1 P1 C41 66.75(12) ?
N1 Cu1 P2 C51 -87.33(13) ?
N12 Cu1 P2 C51 -174.41(13) ?
P1 Cu1 P2 C51 51.13(11) ?
N1 Cu1 P2 C61 152.51(14) ?
N12 Cu1 P2 C61 65.43(13) ?
P1 Cu1 P2 C61 -69.03(11) ?
N1 Cu1 P2 C71 33.56(14) ?
N12 Cu1 P2 C71 -53.51(13) ?
P1 Cu1 P2 C71 172.03(11) ?
N12 Cu1 N1 C2 174.9(3) ?
P2 Cu1 N1 C2 65.3(3) ?
P1 Cu1 N1 C2 -79.0(3) ?
N12 Cu1 N1 C6 5.6(2) ?
P2 Cu1 N1 C6 -104.0(2) ?
P1 Cu1 N1 C6 111.7(2) ?
C6 N1 C2 C3 1.6(5) ?
Cu1 N1 C2 C3 -167.3(3) ?
N1 C2 C3 C4 0.0(6) ?
C2 C3 C4 C5 -0.8(7) ?
C3 C4 C5 C6 0.2(7) ?
C2 N1 C6 C5 -2.3(5) ?
Cu1 N1 C6 C5 168.0(3) ?
C2 N1 C6 C7 177.7(3) ?
Cu1 N1 C6 C7 -12.0(3) ?
C4 C5 C6 N1 1.4(6) ?
C4 C5 C6 C7 -178.5(4) ?
N1 C6 C7 N12 14.2(4) y
C5 C6 C7 N12 -165.8(3) ?
N1 C6 C7 C8 -161.7(3) ?
C5 C6 C7 C8 18.3(5) ?
N12 C7 C8 C9 1.2(6) ?
C6 C7 C8 C9 176.8(4) ?
C7 C8 C9 C10 -0.5(7) ?
C8 C9 C10 C11 0.6(7) ?
C9 C10 C11 N12 -1.4(6) ?
C8 C7 N12 C11 -1.9(5) ?
C6 C7 N12 C11 -177.9(3) ?
C8 C7 N12 Cu1 167.0(3) ?
C6 C7 N12 Cu1 -9.0(4) ?
C10 C11 N12 C7 2.0(5) ?
C10 C11 N12 Cu1 -164.9(3) ?
N1 Cu1 N12 C7 2.2(2) ?
P2 Cu1 N12 C7 111.0(2) ?
P1 Cu1 N12 C7 -107.2(2) ?
N1 Cu1 N12 C11 169.6(3) ?
P2 Cu1 N12 C11 -81.5(3) ?
P1 Cu1 N12 C11 60.3(3) ?
C31 P1 C21 C22 9.1(3) ?
C41 P1 C21 C22 -99.6(3) ?
Cu1 P1 C21 C22 136.1(3) ?
C31 P1 C21 C26 -171.6(3) ?
C41 P1 C21 C26 79.7(3) ?
Cu1 P1 C21 C26 -44.6(3) ?
C26 C21 C22 C23 -0.1(6) ?
P1 C21 C22 C23 179.1(3) ?
C21 C22 C23 C24 -1.4(7) ?
C22 C23 C24 C25 1.9(7) ?
C23 C24 C25 C26 -0.8(7) ?
C24 C25 C26 C21 -0.7(6) ?
C22 C21 C26 C25 1.1(5) ?
P1 C21 C26 C25 -178.2(3) ?
C21 P1 C31 C32 67.5(3) ?
C41 P1 C31 C32 175.0(3) ?
Cu1 P1 C31 C32 -58.5(3) ?
C21 P1 C31 C36 -117.3(3) ?
C41 P1 C31 C36 -9.8(3) ?
Cu1 P1 C31 C36 116.7(3) ?
C36 C31 C32 C33 -0.5(5) ?
P1 C31 C32 C33 174.9(3) ?
C31 C32 C33 C34 0.1(6) ?
C32 C33 C34 C35 0.4(6) ?
C33 C34 C35 C36 -0.5(7) ?
C34 C35 C36 C31 0.2(6) ?
C32 C31 C36 C35 0.3(5) ?
P1 C31 C36 C35 -174.8(3) ?
C21 P1 C41 C42 -140.2(3) ?
C31 P1 C41 C42 111.3(3) ?
Cu1 P1 C41 C42 -16.1(3) ?
C21 P1 C41 C46 39.2(3) ?
C31 P1 C41 C46 -69.3(3) ?
Cu1 P1 C41 C46 163.3(2) ?
C46 C41 C42 C43 0.2(6) ?
P1 C41 C42 C43 179.6(3) ?
C41 C42 C43 C44 -0.8(7) ?
C42 C43 C44 C45 1.3(8) ?
C43 C44 C45 C46 -1.2(7) ?
C44 C45 C46 C41 0.6(6) ?
C42 C41 C46 C45 -0.2(5) ?
P1 C41 C46 C45 -179.6(3) ?
C61 P2 C51 C52 110.3(3) ?
C71 P2 C51 C52 -142.3(3) ?
Cu1 P2 C51 C52 -14.7(3) ?
C61 P2 C51 C56 -68.6(3) ?
C71 P2 C51 C56 38.8(3) ?
Cu1 P2 C51 C56 166.4(2) ?
C56 C51 C52 C53 1.4(5) ?
P2 C51 C52 C53 -177.6(3) ?
C51 C52 C53 C54 -0.5(6) ?
C52 C53 C54 C55 -0.6(6) ?
C53 C54 C55 C56 0.7(6) ?
C52 C51 C56 C55 -1.2(5) ?
P2 C51 C56 C55 177.7(3) ?
C54 C55 C56 C51 0.2(6) ?
C51 P2 C61 C66 -10.6(3) ?
C71 P2 C61 C66 -116.6(3) ?
Cu1 P2 C61 C66 117.8(3) ?
C51 P2 C61 C62 173.9(3) ?
C71 P2 C61 C62 67.9(3) ?
Cu1 P2 C61 C62 -57.7(3) ?
C66 C61 C62 C63 1.2(5) ?
P2 C61 C62 C63 176.9(3) ?
C61 C62 C63 C64 -1.5(6) ?
C62 C63 C64 C65 0.8(7) ?
C63 C64 C65 C66 0.3(7) ?
C64 C65 C66 C61 -0.6(6) ?
C62 C61 C66 C65 -0.1(5) ?
P2 C61 C66 C65 -175.6(3) ?
C51 P2 C71 C76 -99.3(3) ?
C61 P2 C71 C76 7.6(3) ?
Cu1 P2 C71 C76 131.4(2) ?
C51 P2 C71 C72 79.9(3) ?
C61 P2 C71 C72 -173.2(2) ?
Cu1 P2 C71 C72 -49.4(3) ?
C76 C71 C72 C73 -0.5(5) ?
P2 C71 C72 C73 -179.8(3) ?
C71 C72 C73 C74 0.1(5) ?
C72 C73 C74 C75 0.8(6) ?
C73 C74 C75 C76 -1.3(5) ?
C72 C71 C76 C75 0.0(5) ?
P2 C71 C76 C75 179.2(3) ?
C74 C75 C76 C71 0.9(5) ?
